data_7251399
loop_
_publ_author_name
'Kanagavel, Manimurugan'
'Nechipadappu, Sunil Kumar'

_publ_section_title
;
 Structural insights into the multi-component solid forms of aminocaproic
 acid and aminomethyl benzoic acid: mechanochemical approach for the
 preparation of salt forms
;
_journal_name_full CrystEngComm
_journal_paper_doi 10.1039/D5CE00830A
_journal_year 2026
_chemical_formula_moiety '2(C6 H14 N O2), C4 H6 O6, C4 H4 O6'
_chemical_formula_sum 'C20 H38 N2 O16'
_chemical_formula_weight 562.52
_chemical_name_common 'Aminocaproic acid-tartarate'
_chemical_name_systematic 'Aminocaproic acid-tartarate'
_space_group_crystal_system triclinic
_space_group_IT_number 2
_space_group_name_Hall '-P 1'
_space_group_name_H-M_alt 'P -1'
_atom_sites_solution_hydrogens mixed
_atom_sites_solution_primary difmap
_atom_sites_solution_secondary difmap
_audit_creation_method SHELXL-2019/3
_audit_update_record
;
2025-11-12 deposited with the CCDC.	2025-11-18 downloaded from the CCDC.
;
_cell_angle_alpha 79.9178(12)
_cell_angle_beta 80.8899(12)
_cell_angle_gamma 88.4671(13)
_cell_formula_units_Z 2
_cell_length_a 8.6376(3)
_cell_length_b 9.5114(4)
_cell_length_c 15.9873(6)
_cell_measurement_reflns_used 9991
_cell_measurement_temperature 294(2)
_cell_measurement_theta_max 30.204
_cell_measurement_theta_min 2.388
_cell_volume 1276.85(8)
_computing_cell_refinement '<i>SAINT</i> (Bruker, 2016)'
_computing_data_collection '<i>APEX3</i> (Bruker, 2016)'
_computing_data_reduction 'Bruker SAINT'
_computing_molecular_graphics 'Bruker SHELXTL'
_computing_publication_material 'Bruker SHELXTL'
_computing_structure_refinement 'SHELXL-2018/3 (Sheldrick, 2018)'
_computing_structure_solution 'SHELXT 2018/2 (Sheldrick, 2018)'
_diffrn_ambient_temperature 294(2)
_diffrn_measured_fraction_theta_full 0.995
_diffrn_measured_fraction_theta_max 0.996
_diffrn_measurement_device_type 'Bruker D8 QUEST PHOTON-100'
_diffrn_measurement_method '\w and \f'
_diffrn_radiation_type MoK\a
_diffrn_radiation_wavelength 0.71073
_diffrn_reflns_av_R_equivalents 0.0349
_diffrn_reflns_av_unetI/netI 0.0335
_diffrn_reflns_Laue_measured_fraction_full 0.995
_diffrn_reflns_Laue_measured_fraction_max 0.996
_diffrn_reflns_limit_h_max 12
_diffrn_reflns_limit_h_min -12
_diffrn_reflns_limit_k_max 13
_diffrn_reflns_limit_k_min -13
_diffrn_reflns_limit_l_max 22
_diffrn_reflns_limit_l_min -22
_diffrn_reflns_number 38215
_diffrn_reflns_point_group_measured_fraction_full 0.995
_diffrn_reflns_point_group_measured_fraction_max 0.996
_diffrn_reflns_theta_full 25.242
_diffrn_reflns_theta_max 30.539
_diffrn_reflns_theta_min 2.175
_exptl_absorpt_coefficient_mu 0.127
_exptl_absorpt_correction_T_max 0.7461
_exptl_absorpt_correction_T_min 0.7015
_exptl_absorpt_correction_type multi-scan
_exptl_absorpt_process_details
;
 SADABS 2016/2: Krause, L., Herbst-Irmer, R., Sheldrick G.M. & Stalke D.,
 J. Appl. Cryst. 48 (2015) 3-10
;
_exptl_crystal_colour Colorless
_exptl_crystal_density_diffrn 1.463
_exptl_crystal_description needle
_exptl_crystal_F_000 600
_exptl_crystal_recrystallization_method 'Re-crystallisation from solvent: methanol'
_exptl_crystal_size_max 0.270
_exptl_crystal_size_mid 0.260
_exptl_crystal_size_min 0.160
_refine_diff_density_max 0.359
_refine_diff_density_min -0.241
_refine_diff_density_rms 0.044
_refine_ls_extinction_method none
_refine_ls_goodness_of_fit_ref 1.032
_refine_ls_hydrogen_treatment mixed
_refine_ls_matrix_type full
_refine_ls_number_parameters 456
_refine_ls_number_reflns 7796
_refine_ls_number_restraints 111
_refine_ls_restrained_S_all 1.030
_refine_ls_R_factor_all 0.0730
_refine_ls_R_factor_gt 0.0428
_refine_ls_shift/su_max 0.001
_refine_ls_shift/su_mean 0.000
_refine_ls_structure_factor_coef Fsqd
_refine_ls_weighting_details 'w=1/[\s^2^(Fo^2^)+(0.0540P)^2^+0.3086P] where P=(Fo^2^+2Fc^2^)/3'
_refine_ls_weighting_scheme calc
_refine_ls_wR_factor_gt 0.1049
_refine_ls_wR_factor_ref 0.1239
_reflns_Friedel_coverage 0.000
_reflns_number_gt 5417
_reflns_number_total 7796
_reflns_threshold_expression 'I > 2\s(I)'
_cod_data_source_file d5ce00830a2.cif
_cod_data_source_block KB914_0m
_cod_database_code 7251399
_shelx_shelxl_version_number 2019/3
_shelx_space_group_comment
;
The symmetry employed for this shelxl refinement is uniquely defined
by the following loop, which should always be used as a source of
symmetry information in preference to the above space-group names.
They are only intended as comments.
;
_shelx_estimated_absorpt_t_min 0.966
_shelx_estimated_absorpt_t_max 0.980

loop_
_space_group_symop_operation_xyz
'x, y, z'
'-x, -y, -z'

loop_
_atom_site_label
_atom_site_type_symbol
_atom_site_fract_x
_atom_site_fract_y
_atom_site_fract_z
_atom_site_U_iso_or_equiv
_atom_site_adp_type
_atom_site_occupancy
_atom_site_site_symmetry_order
_atom_site_calc_flag
_atom_site_refinement_flags_posn
_atom_site_refinement_flags_adp
_atom_site_refinement_flags_occupancy
_atom_site_disorder_assembly
_atom_site_disorder_group
C1A C 0.63389(17) 0.41018(15) 0.56568(9) 0.0355(3) Uani 1 1 d . . . . .
C2A C 0.69571(18) 0.32107(16) 0.49899(9) 0.0419(3) Uani 1 1 d . . . . .
H2AA H 0.607537 0.291428 0.475426 0.050 Uiso 1 1 calc R U . . .
H2AB H 0.741893 0.235412 0.527504 0.050 Uiso 1 1 calc R U . . .
C3A C 0.81529(17) 0.38994(15) 0.42533(9) 0.0370(3) Uani 1 1 d . . . . .
H3AA H 0.903575 0.422613 0.447522 0.044 Uiso 1 1 calc R U . . .
H3AB H 0.769131 0.472297 0.393404 0.044 Uiso 1 1 calc R U . . .
C4A C 0.87220(17) 0.28451(16) 0.36560(9) 0.0378(3) Uani 1 1 d . . . . .
H4AA H 0.917696 0.202516 0.398237 0.045 Uiso 1 1 calc R U . . .
H4AB H 0.782749 0.251159 0.344718 0.045 Uiso 1 1 calc R U . . .
C5A C 0.99267(17) 0.34655(15) 0.28899(9) 0.0363(3) Uani 1 1 d . . . . .
H5AA H 0.943826 0.419874 0.251542 0.044 Uiso 1 1 calc R U . . .
H5AB H 1.076740 0.390608 0.308934 0.044 Uiso 1 1 calc R U . . .
C6A C 1.05959(16) 0.23198(14) 0.23909(8) 0.0335(3) Uani 1 1 d . . . . .
H6AA H 1.107251 0.158224 0.276847 0.040 Uiso 1 1 calc R U . . .
H6AB H 0.975418 0.188547 0.218880 0.040 Uiso 1 1 calc R U . . .
N1A N 1.17846(14) 0.29055(13) 0.16458(7) 0.0323(2) Uani 1 1 d D . . . .
H1N H 1.211(2) 0.2176(15) 0.1373(11) 0.062(6) Uiso 1 1 d D . . . .
H2N H 1.2599(16) 0.3289(18) 0.1802(11) 0.053(5) Uiso 1 1 d D . . . .
H3N H 1.135(2) 0.3587(16) 0.1302(11) 0.065(6) Uiso 1 1 d D . . . .
O1A O 0.67684(18) 0.53154(13) 0.56089(8) 0.0689(4) Uani 1 1 d . . . . .
O2A O 0.53311(16) 0.34426(14) 0.62699(8) 0.0583(3) Uani 1 1 d D . . . .
H2AO H 0.497(3) 0.394(2) 0.6678(13) 0.109(9) Uiso 1 1 d D . . . .
C1B C 0.6883(4) 0.8727(4) 0.5826(2) 0.0363(6) Uani 0.819(7) 1 d . U P A 1
C2B C 0.7082(6) 0.8698(8) 0.4883(3) 0.0407(10) Uani 0.819(7) 1 d . U P A 1
H2BA H 0.632423 0.803985 0.477931 0.049 Uiso 0.819(7) 1 calc R U P A 1
H2BB H 0.685730 0.964091 0.458277 0.049 Uiso 0.819(7) 1 calc R U P A 1
O1B O 0.7040(3) 0.98198(17) 0.61076(11) 0.0523(7) Uani 0.819(7) 1 d . U P A 1
O2B O 0.6584(5) 0.7546(3) 0.6367(3) 0.0468(7) Uani 0.819(7) 1 d . U P A 1
H2BO H 0.657(4) 0.669(3) 0.610(2) 0.091(12) Uiso 0.819(7) 1 d . . P A 1
C1' C 0.6369(17) 0.873(2) 0.5748(11) 0.041(3) Uani 0.181(7) 1 d . U P A 2
C2' C 0.684(3) 0.872(3) 0.4777(14) 0.034(2) Uani 0.181(7) 1 d . U P A 2
H2'A H 0.666848 0.966265 0.446180 0.041 Uiso 0.181(7) 1 calc R U P A 2
H2'B H 0.617076 0.805529 0.460456 0.041 Uiso 0.181(7) 1 calc R U P A 2
O1' O 0.594(2) 0.9738(9) 0.5977(5) 0.074(5) Uani 0.181(7) 1 d . U P A 2
O2' O 0.617(3) 0.751(3) 0.6279(15) 0.088(7) Uani 0.181(7) 1 d . U P A 2
H2'O H 0.559020 0.762417 0.671894 0.132 Uiso 0.181(7) 1 calc R U P A 2
C3B C 0.86889(17) 0.82640(17) 0.45160(8) 0.0385(3) Uani 1 1 d . U . . .
H3BA H 0.893278 0.733570 0.482726 0.046 Uiso 1 1 calc R U . A 1
H3BB H 0.944683 0.894340 0.459633 0.046 Uiso 1 1 calc R U . A 1
C4B C 0.88397(16) 0.81907(17) 0.35674(8) 0.0372(3) Uani 1 1 d . U . . .
H4BA H 0.858864 0.912033 0.326065 0.045 Uiso 1 1 calc R U . . .
H4BB H 0.807344 0.751560 0.349124 0.045 Uiso 1 1 calc R U . . .
C5B C 1.04506(16) 0.77523(16) 0.31676(8) 0.0355(3) Uani 1 1 d . . . . .
H5BA H 1.122745 0.842796 0.323095 0.043 Uiso 1 1 calc R U . . .
H5BB H 1.071171 0.681786 0.346396 0.043 Uiso 1 1 calc R U . . .
C6B C 1.04844(16) 0.77072(16) 0.22282(8) 0.0362(3) Uani 1 1 d . . . . .
H6BA H 0.976037 0.697810 0.217397 0.043 Uiso 1 1 calc R U . . .
H6BB H 1.012408 0.861794 0.194882 0.043 Uiso 1 1 calc R U . . .
N1B N 1.20588(15) 0.74046(14) 0.17787(8) 0.0371(3) Uani 1 1 d D . . . .
H4N H 1.197(3) 0.719(2) 0.1265(9) 0.081(7) Uiso 1 1 d D . . . .
H5N H 1.249(2) 0.6632(14) 0.2058(11) 0.058(5) Uiso 1 1 d D . . . .
H6N H 1.2756(18) 0.8100(15) 0.1745(12) 0.056(5) Uiso 1 1 d D . . . .
C1 C 0.48054(14) 0.51858(13) 0.79003(7) 0.0269(2) Uani 1 1 d . . . . .
C2 C 0.38554(14) 0.60308(12) 0.85374(7) 0.0250(2) Uani 1 1 d . . . . .
H2 H 0.330433 0.680908 0.821848 0.030 Uiso 1 1 calc R U . . .
C3 C 0.26465(13) 0.50499(12) 0.91634(7) 0.0243(2) Uani 1 1 d . . . . .
H3 H 0.196381 0.465691 0.882645 0.029 Uiso 1 1 calc R U . . .
C4 C 0.16316(13) 0.59146(12) 0.97635(8) 0.0246(2) Uani 1 1 d . . . . .
O1 O 0.39920(12) 0.45984(12) 0.74673(6) 0.0430(3) Uani 1 1 d . . . . .
O2 O 0.62570(10) 0.51302(10) 0.78450(6) 0.0350(2) Uani 1 1 d . . . . .
O3 O 0.48786(10) 0.66183(9) 0.89979(6) 0.0313(2) Uani 1 1 d . . . . .
H3O H 0.447054 0.732458 0.916985 0.047 Uiso 1 1 calc R U . . .
O4 O 0.33947(11) 0.38952(9) 0.96312(6) 0.0306(2) Uani 1 1 d . . . . .
H4O H 0.378617 0.417825 1.000644 0.046 Uiso 1 1 calc R U . . .
O5 O 0.07573(10) 0.68413(10) 0.93897(6) 0.0331(2) Uani 1 1 d . . . . .
O6 O 0.17245(12) 0.57025(10) 1.05337(6) 0.0378(2) Uani 1 1 d . . . . .
C5 C -0.17184(14) 0.91917(12) 1.00627(8) 0.0264(2) Uani 1 1 d . . . . .
C6 C -0.26132(14) 1.00065(12) 1.07274(8) 0.0266(2) Uani 1 1 d . . . . .
H6 H -0.185440 1.042366 1.100940 0.032 Uiso 1 1 calc R U . . .
C7 C -0.36701(14) 0.89696(13) 1.14101(8) 0.0277(2) Uani 1 1 d . U . . .
H7 H -0.300838 0.820130 1.165326 0.033 Uiso 1 1 calc R U . B 1
C8 C -0.4351(7) 0.9770(6) 1.2120(4) 0.0292(8) Uani 0.78(2) 1 d . U P C 1
O11 O -0.3587(7) 1.0512(6) 1.2442(4) 0.0426(8) Uani 0.78(2) 1 d . U P C 1
O12 O -0.5895(7) 0.9559(8) 1.2366(4) 0.0422(8) Uani 0.78(2) 1 d . U P C 1
H12O H -0.617(3) 0.988(3) 1.2848(19) 0.078(9) Uiso 0.78(2) 1 d . . P C 1
C8D C -0.480(2) 0.970(2) 1.2106(12) 0.028(3) Uani 0.22(2) 1 d . U P C 2
O11D O -0.395(3) 1.023(3) 1.2528(14) 0.051(3) Uani 0.22(2) 1 d D U P C 2
H11D H -0.416(12) 1.050(10) 1.302(3) 0.076 Uiso 0.22(2) 1 d D U P C 2
O12D O -0.619(3) 0.964(3) 1.2174(17) 0.051(4) Uani 0.22(2) 1 d . U P C 2
O7 O -0.07061(11) 0.83141(10) 1.03704(6) 0.0338(2) Uani 1 1 d D . . . .
H7O H -0.022(2) 0.777(2) 0.9997(12) 0.097(8) Uiso 1 1 d D . . . .
O8 O -0.20156(12) 0.93851(10) 0.93291(6) 0.0368(2) Uani 1 1 d . . . . .
O9 O -0.35064(11) 1.11201(9) 1.03329(6) 0.0330(2) Uani 1 1 d . . . . .
H9O H -0.386447 1.085809 0.994015 0.050 Uiso 1 1 calc R U . . .
O10 O -0.47988(10) 0.83483(9) 1.10368(6) 0.0320(2) Uani 1 1 d . . . . .
H10O H -0.442672 0.763607 1.085672 0.048 Uiso 1 1 calc R U . . .

loop_
_atom_site_aniso_label
_atom_site_aniso_U_11
_atom_site_aniso_U_22
_atom_site_aniso_U_33
_atom_site_aniso_U_23
_atom_site_aniso_U_13
_atom_site_aniso_U_12
C1A 0.0385(7) 0.0377(7) 0.0307(6) -0.0118(5) -0.0001(5) 0.0026(6)
C2A 0.0451(8) 0.0420(8) 0.0373(7) -0.0182(6) 0.0103(6) -0.0043(6)
C3A 0.0404(7) 0.0373(7) 0.0320(7) -0.0099(5) 0.0025(6) 0.0027(6)
C4A 0.0390(7) 0.0423(8) 0.0306(6) -0.0119(6) 0.0054(5) -0.0012(6)
C5A 0.0394(7) 0.0353(7) 0.0319(6) -0.0087(5) 0.0042(5) 0.0019(6)
C6A 0.0362(7) 0.0337(7) 0.0288(6) -0.0079(5) 0.0039(5) -0.0032(5)
N1A 0.0316(6) 0.0357(6) 0.0290(5) -0.0100(5) 0.0027(4) -0.0022(5)
O1A 0.1043(11) 0.0411(7) 0.0551(7) -0.0220(6) 0.0244(7) -0.0149(7)
O2A 0.0654(8) 0.0589(7) 0.0478(7) -0.0290(6) 0.0236(6) -0.0155(6)
C1B 0.0351(14) 0.0383(10) 0.0329(11) -0.0107(8) 0.0066(11) 0.0046(12)
C2B 0.0401(18) 0.0482(13) 0.0320(16) -0.0079(12) -0.0005(10) 0.0055(13)
O1B 0.0747(16) 0.0389(8) 0.0406(8) -0.0175(6) 0.0123(8) -0.0112(8)
O2B 0.0737(16) 0.0294(9) 0.0345(10) -0.0093(7) 0.0041(9) -0.0002(9)
C1' 0.037(5) 0.047(4) 0.032(4) -0.004(3) 0.007(4) 0.011(5)
C2' 0.034(5) 0.045(4) 0.019(4) -0.010(4) 0.015(4) 0.011(4)
O1' 0.128(12) 0.045(4) 0.044(4) -0.018(3) 0.006(5) 0.024(5)
O2' 0.118(14) 0.088(9) 0.043(7) 0.010(6) 0.016(8) -0.034(9)
C3B 0.0382(7) 0.0485(8) 0.0276(6) -0.0095(6) 0.0021(5) 0.0011(6)
C4B 0.0336(7) 0.0486(8) 0.0279(6) -0.0091(6) 0.0021(5) 0.0037(6)
C5B 0.0319(7) 0.0441(8) 0.0300(6) -0.0095(6) 0.0004(5) 0.0017(6)
C6B 0.0316(6) 0.0460(8) 0.0301(6) -0.0112(6) 0.0021(5) 0.0040(6)
N1B 0.0353(6) 0.0415(7) 0.0348(6) -0.0168(5) 0.0054(5) -0.0008(5)
C1 0.0292(6) 0.0273(6) 0.0227(5) -0.0062(4) 0.0021(4) 0.0028(5)
C2 0.0252(5) 0.0238(5) 0.0256(5) -0.0071(4) -0.0012(4) 0.0053(4)
C3 0.0250(5) 0.0226(5) 0.0261(5) -0.0084(4) -0.0019(4) 0.0047(4)
C4 0.0229(5) 0.0220(5) 0.0282(6) -0.0079(4) 0.0018(4) -0.0002(4)
O1 0.0353(5) 0.0622(7) 0.0371(5) -0.0289(5) 0.0001(4) 0.0000(5)
O2 0.0274(4) 0.0392(5) 0.0391(5) -0.0155(4) 0.0021(4) 0.0048(4)
O3 0.0279(4) 0.0290(5) 0.0408(5) -0.0184(4) -0.0035(4) 0.0044(3)
O4 0.0379(5) 0.0222(4) 0.0322(5) -0.0079(3) -0.0052(4) 0.0083(4)
O5 0.0303(5) 0.0348(5) 0.0355(5) -0.0122(4) -0.0041(4) 0.0132(4)
O6 0.0549(6) 0.0324(5) 0.0260(4) -0.0095(4) -0.0024(4) 0.0095(4)
C5 0.0255(5) 0.0219(5) 0.0309(6) -0.0082(4) 0.0021(5) 0.0009(4)
C6 0.0280(6) 0.0223(5) 0.0301(6) -0.0094(4) -0.0019(5) 0.0054(4)
C7 0.0300(6) 0.0248(6) 0.0279(6) -0.0076(4) -0.0015(5) 0.0067(5)
C8 0.0280(19) 0.0302(11) 0.0276(11) -0.0051(8) 0.0002(15) 0.0051(15)
O11 0.0448(19) 0.0465(16) 0.0410(13) -0.0222(11) -0.0033(13) -0.0042(11)
O12 0.0371(17) 0.0542(15) 0.0370(17) -0.0245(13) 0.0080(11) -0.0051(12)
C8D 0.031(6) 0.030(4) 0.020(3) -0.008(3) 0.012(5) 0.010(5)
O11D 0.052(8) 0.067(8) 0.042(5) -0.035(6) -0.004(5) -0.002(5)
O12D 0.046(8) 0.051(4) 0.053(9) -0.026(6) 0.016(5) 0.008(5)
O7 0.0320(5) 0.0332(5) 0.0374(5) -0.0135(4) -0.0024(4) 0.0118(4)
O8 0.0457(6) 0.0348(5) 0.0301(5) -0.0101(4) -0.0027(4) 0.0086(4)
O9 0.0413(5) 0.0242(4) 0.0349(5) -0.0099(4) -0.0063(4) 0.0113(4)
O10 0.0287(4) 0.0278(5) 0.0409(5) -0.0151(4) -0.0003(4) 0.0042(3)

loop_
_atom_type_symbol
_atom_type_description
_atom_type_scat_dispersion_real
_atom_type_scat_dispersion_imag
_atom_type_scat_source
C C 0.0033 0.0016 'International Tables Vol C Tables 4.2.6.8 and 6.1.1.4'
H H 0.0000 0.0000 'International Tables Vol C Tables 4.2.6.8 and 6.1.1.4'
N N 0.0061 0.0033 'International Tables Vol C Tables 4.2.6.8 and 6.1.1.4'
O O 0.0106 0.0060 'International Tables Vol C Tables 4.2.6.8 and 6.1.1.4'

loop_
_geom_angle_atom_site_label_1
_geom_angle_atom_site_label_2
_geom_angle_atom_site_label_3
_geom_angle
_geom_angle_site_symmetry_1
_geom_angle_site_symmetry_3
_geom_angle_publ_flag
O1A C1A O2A 124.50(13) . . ?
O1A C1A C2A 122.12(13) . . ?
O2A C1A C2A 113.38(12) . . ?
C1A C2A C3A 116.75(12) . . ?
C1A C2A H2AA 108.1 . . ?
C3A C2A H2AA 108.1 . . ?
C1A C2A H2AB 108.1 . . ?
C3A C2A H2AB 108.1 . . ?
H2AA C2A H2AB 107.3 . . ?
C2A C3A C4A 110.58(12) . . ?
C2A C3A H3AA 109.5 . . ?
C4A C3A H3AA 109.5 . . ?
C2A C3A H3AB 109.5 . . ?
C4A C3A H3AB 109.5 . . ?
H3AA C3A H3AB 108.1 . . ?
C5A C4A C3A 113.78(12) . . ?
C5A C4A H4AA 108.8 . . ?
C3A C4A H4AA 108.8 . . ?
C5A C4A H4AB 108.8 . . ?
C3A C4A H4AB 108.8 . . ?
H4AA C4A H4AB 107.7 . . ?
C6A C5A C4A 110.99(11) . . ?
C6A C5A H5AA 109.4 . . ?
C4A C5A H5AA 109.4 . . ?
C6A C5A H5AB 109.4 . . ?
C4A C5A H5AB 109.4 . . ?
H5AA C5A H5AB 108.0 . . ?
N1A C6A C5A 111.66(11) . . ?
N1A C6A H6AA 109.3 . . ?
C5A C6A H6AA 109.3 . . ?
N1A C6A H6AB 109.3 . . ?
C5A C6A H6AB 109.3 . . ?
H6AA C6A H6AB 107.9 . . ?
C6A N1A H1N 106.8(13) . . ?
C6A N1A H2N 112.5(12) . . ?
H1N N1A H2N 109.9(17) . . ?
C6A N1A H3N 109.1(13) . . ?
H1N N1A H3N 110.8(17) . . ?
H2N N1A H3N 107.8(17) . . ?
C1A O2A H2AO 115.1(17) . . ?
O1B C1B O2B 118.5(3) . . ?
O1B C1B C2B 122.3(4) . . ?
O2B C1B C2B 119.2(4) . . ?
C3B C2B C1B 113.6(3) . . ?
C3B C2B H2BA 108.8 . . ?
C1B C2B H2BA 108.8 . . ?
C3B C2B H2BB 108.8 . . ?
C1B C2B H2BB 108.8 . . ?
H2BA C2B H2BB 107.7 . . ?
C1B O2B H2BO 114.9(18) . . ?
O1' C1' O2' 119.6(18) . . ?
O1' C1' C2' 119.9(16) . . ?
O2' C1' C2' 119.1(19) . . ?
C1' C2' C3B 113.0(15) . . ?
C1' C2' H2'A 109.0 . . ?
C3B C2' H2'A 109.0 . . ?
C1' C2' H2'B 109.0 . . ?
C3B C2' H2'B 109.0 . . ?
H2'A C2' H2'B 107.8 . . ?
C1' O2' H2'O 109.5 . . ?
C2B C3B C4B 112.5(2) . . ?
C4B C3B C2' 103.8(8) . . ?
C2B C3B H3BA 109.1 . . ?
C4B C3B H3BA 109.1 . . ?
C2B C3B H3BB 109.1 . . ?
C4B C3B H3BB 109.1 . . ?
H3BA C3B H3BB 107.8 . . ?
C3B C4B C5B 114.33(12) . . ?
C3B C4B H4BA 108.7 . . ?
C5B C4B H4BA 108.7 . . ?
C3B C4B H4BB 108.7 . . ?
C5B C4B H4BB 108.7 . . ?
H4BA C4B H4BB 107.6 . . ?
C6B C5B C4B 110.44(11) . . ?
C6B C5B H5BA 109.6 . . ?
C4B C5B H5BA 109.6 . . ?
C6B C5B H5BB 109.6 . . ?
C4B C5B H5BB 109.6 . . ?
H5BA C5B H5BB 108.1 . . ?
N1B C6B C5B 113.37(12) . . ?
N1B C6B H6BA 108.9 . . ?
C5B C6B H6BA 108.9 . . ?
N1B C6B H6BB 108.9 . . ?
C5B C6B H6BB 108.9 . . ?
H6BA C6B H6BB 107.7 . . ?
C6B N1B H4N 109.1(15) . . ?
C6B N1B H5N 111.9(12) . . ?
H4N N1B H5N 105.5(18) . . ?
C6B N1B H6N 113.4(12) . . ?
H4N N1B H6N 112.9(19) . . ?
H5N N1B H6N 103.8(17) . . ?
O2 C1 O1 125.89(11) . . ?
O2 C1 C2 119.64(11) . . ?
O1 C1 C2 114.47(11) . . ?
O3 C2 C1 109.66(9) . . ?
O3 C2 C3 110.12(9) . . ?
C1 C2 C3 109.91(9) . . ?
O3 C2 H2 109.0 . . ?
C1 C2 H2 109.0 . . ?
C3 C2 H2 109.0 . . ?
O4 C3 C4 111.51(9) . . ?
O4 C3 C2 110.91(9) . . ?
C4 C3 C2 109.85(9) . . ?
O4 C3 H3 108.2 . . ?
C4 C3 H3 108.2 . . ?
C2 C3 H3 108.2 . . ?
O6 C4 O5 125.62(11) . . ?
O6 C4 C3 119.93(10) . . ?
O5 C4 C3 114.44(10) . . ?
C2 O3 H3O 109.5 . . ?
C3 O4 H4O 109.5 . . ?
O8 C5 O7 126.72(11) . . ?
O8 C5 C6 120.28(10) . . ?
O7 C5 C6 112.99(10) . . ?
O9 C6 C5 110.91(10) . . ?
O9 C6 C7 110.70(10) . . ?
C5 C6 C7 109.49(9) . . ?
O9 C6 H6 108.6 . . ?
C5 C6 H6 108.6 . . ?
C7 C6 H6 108.6 . . ?
O10 C7 C8 114.4(2) . . ?
O10 C7 C6 110.81(10) . . ?
C8 C7 C6 107.8(2) . . ?
O10 C7 C8D 99.9(9) . . ?
C6 C7 C8D 115.2(7) . . ?
O10 C7 H7 107.9 . . ?
C8 C7 H7 107.9 . . ?
C6 C7 H7 107.9 . . ?
O11 C8 O12 123.2(6) . . ?
O11 C8 C7 123.8(4) . . ?
O12 C8 C7 113.0(5) . . ?
C8 O12 H12O 107.9(19) . . ?
O12D C8D O11D 130.8(19) . . ?
O12D C8D C7 122.0(17) . . ?
O11D C8D C7 107.1(13) . . ?
C8D O11D H11D 131(7) . . ?
C5 O7 H7O 114.2(15) . . ?
C6 O9 H9O 109.5 . . ?
C7 O10 H10O 109.5 . . ?

loop_
_geom_bond_atom_site_label_1
_geom_bond_atom_site_label_2
_geom_bond_distance
_geom_bond_site_symmetry_2
_geom_bond_publ_flag
C1A O1A 1.2079(18) . ?
C1A O2A 1.2866(18) . ?
C1A C2A 1.5007(19) . ?
C2A C3A 1.5045(19) . ?
C2A H2AA 0.9700 . ?
C2A H2AB 0.9700 . ?
C3A C4A 1.5229(19) . ?
C3A H3AA 0.9700 . ?
C3A H3AB 0.9700 . ?
C4A C5A 1.5190(19) . ?
C4A H4AA 0.9700 . ?
C4A H4AB 0.9700 . ?
C5A C6A 1.5109(18) . ?
C5A H5AA 0.9700 . ?
C5A H5AB 0.9700 . ?
C6A N1A 1.4814(17) . ?
C6A H6AA 0.9700 . ?
C6A H6AB 0.9700 . ?
N1A H1N 0.898(9) . ?
N1A H2N 0.890(9) . ?
N1A H3N 0.891(9) . ?
O2A H2AO 0.884(10) . ?
C1B O1B 1.222(4) . ?
C1B O2B 1.296(5) . ?
C1B C2B 1.496(6) . ?
C2B C3B 1.495(5) . ?
C2B H2BA 0.9700 . ?
C2B H2BB 0.9700 . ?
O2B H2BO 0.98(3) . ?
C1' O1' 1.123(19) . ?
C1' O2' 1.31(3) . ?
C1' C2' 1.54(2) . ?
C2' C3B 1.65(2) . ?
C2' H2'A 0.9700 . ?
C2' H2'B 0.9700 . ?
O2' H2'O 0.8200 . ?
C3B C4B 1.5152(18) . ?
C3B H3BA 0.9700 . ?
C3B H3BB 0.9700 . ?
C4B C5B 1.5163(18) . ?
C4B H4BA 0.9700 . ?
C4B H4BB 0.9700 . ?
C5B C6B 1.5057(18) . ?
C5B H5BA 0.9700 . ?
C5B H5BB 0.9700 . ?
C6B N1B 1.4800(17) . ?
C6B H6BA 0.9700 . ?
C6B H6BB 0.9700 . ?
N1B H4N 0.895(9) . ?
N1B H5N 0.896(9) . ?
N1B H6N 0.895(9) . ?
C1 O2 1.2432(15) . ?
C1 O1 1.2631(15) . ?
C1 C2 1.5309(16) . ?
C2 O3 1.4184(14) . ?
C2 C3 1.5352(17) . ?
C2 H2 0.9800 . ?
C3 O4 1.4180(14) . ?
C3 C4 1.5286(15) . ?
C3 H3 0.9800 . ?
C4 O6 1.2276(15) . ?
C4 O5 1.2757(14) . ?
O3 H3O 0.8200 . ?
O4 H4O 0.8200 . ?
C5 O8 1.2217(15) . ?
C5 O7 1.2871(15) . ?
C5 C6 1.5244(16) . ?
C6 O9 1.4111(14) . ?
C6 C7 1.5340(17) . ?
C6 H6 0.9800 . ?
C7 O10 1.4123(15) . ?
C7 C8 1.510(6) . ?
C7 C8D 1.601(17) . ?
C7 H7 0.9800 . ?
C8 O11 1.208(7) . ?
C8 O12 1.339(7) . ?
O12 H12O 0.87(3) . ?
C8D O12D 1.19(2) . ?
C8D O11D 1.24(2) . ?
O11D H11D 0.863(10) . ?
O7 H7O 0.904(9) . ?
O9 H9O 0.8200 . ?
O10 H10O 0.8200 . ?

loop_
_geom_hbond_atom_site_label_D
_geom_hbond_atom_site_label_H
_geom_hbond_atom_site_label_A
_geom_hbond_distance_DH
_geom_hbond_distance_HA
_geom_hbond_distance_DA
_geom_hbond_angle_DHA
_geom_hbond_site_symmetry_A
_geom_hbond_publ_flag
N1A H1N O8 0.898(9) 2.022(11) 2.8780(15) 158.9(18) 2_666 yes
N1A H3N O5 0.891(9) 2.350(17) 2.9330(15) 123.1(15) 2_666 yes
N1A H2N O2 0.890(9) 2.027(11) 2.8553(15) 154.3(16) 2_766 yes
N1A H2N O3 0.890(9) 2.341(16) 2.9221(14) 123.0(14) 2_766 yes
N1B H5N O2 0.896(9) 1.966(12) 2.8058(16) 155.4(17) 2_766 yes
N1B H4N O6 0.895(9) 2.023(14) 2.8286(15) 149.0(19) 1_654 yes
N1A H3N O6 0.891(9) 2.170(14) 2.9338(15) 143.4(17) 1_654 yes
O3 H3O O9 0.82 1.91 2.7285(12) 175.1 2_577 yes
O12 H12O O1B 0.87(3) 1.79(3) 2.644(6) 166(3) 2_577 yes
N1B H6N O10 0.895(9) 2.231(15) 2.8841(15) 129.5(15) 1_754 yes
N1B H6N O12 0.895(9) 2.281(13) 3.098(6) 151.6(16) 1_754 yes
O4 H4O O3 0.82 2.13 2.8085(13) 139.6 2_667 yes
O9 H9O O10 0.82 2.11 2.7895(13) 140.1 2_477 yes
O10 H10O O4 0.82 1.91 2.7229(12) 174.1 2_567 yes
O7 H7O O5 0.904(9) 1.561(10) 2.4626(12) 175(2) . yes
O2A H2AO O1 0.884(10) 1.615(11) 2.4857(14) 168(3) . yes
O2B H2BO O1A 0.98(3) 1.64(3) 2.611(3) 173(3) . yes

loop_
_geom_torsion_atom_site_label_1
_geom_torsion_atom_site_label_2
_geom_torsion_atom_site_label_3
_geom_torsion_atom_site_label_4
_geom_torsion
_geom_torsion_site_symmetry_1
_geom_torsion_site_symmetry_2
_geom_torsion_site_symmetry_3
_geom_torsion_site_symmetry_4
_geom_torsion_publ_flag
O1A C1A C2A C3A 0.3(2) . . . . ?
O2A C1A C2A C3A -179.52(14) . . . . ?
C1A C2A C3A C4A 177.33(13) . . . . ?
C2A C3A C4A C5A 179.56(13) . . . . ?
C3A C4A C5A C6A 172.54(12) . . . . ?
C4A C5A C6A N1A -179.46(12) . . . . ?
O1B C1B C2B C3B 95.3(5) . . . . ?
O2B C1B C2B C3B -82.4(5) . . . . ?
O1' C1' C2' C3B 120.1(19) . . . . ?
O2' C1' C2' C3B -74(2) . . . . ?
C1B C2B C3B C4B 177.8(3) . . . . ?
C1' C2' C3B C4B 174.8(15) . . . . ?
C2B C3B C4B C5B -179.9(3) . . . . ?
C2' C3B C4B C5B -178.7(11) . . . . ?
C3B C4B C5B C6B 179.89(13) . . . . ?
C4B C5B C6B N1B 175.15(12) . . . . ?
O2 C1 C2 O3 -1.31(15) . . . . ?
O1 C1 C2 O3 178.88(11) . . . . ?
O2 C1 C2 C3 -122.51(12) . . . . ?
O1 C1 C2 C3 57.68(14) . . . . ?
O3 C2 C3 O4 -61.18(11) . . . . ?
C1 C2 C3 O4 59.74(12) . . . . ?
O3 C2 C3 C4 62.55(12) . . . . ?
C1 C2 C3 C4 -176.53(9) . . . . ?
O4 C3 C4 O6 10.64(16) . . . . ?
C2 C3 C4 O6 -112.73(12) . . . . ?
O4 C3 C4 O5 -170.60(10) . . . . ?
C2 C3 C4 O5 66.02(13) . . . . ?
O8 C5 C6 O9 -11.45(16) . . . . ?
O7 C5 C6 O9 169.92(10) . . . . ?
O8 C5 C6 C7 111.01(13) . . . . ?
O7 C5 C6 C7 -67.63(13) . . . . ?
O9 C6 C7 O10 60.34(12) . . . . ?
C5 C6 C7 O10 -62.24(12) . . . . ?
O9 C6 C7 C8 -65.5(3) . . . . ?
C5 C6 C7 C8 171.9(2) . . . . ?
O9 C6 C7 C8D -52.1(9) . . . . ?
C5 C6 C7 C8D -174.7(9) . . . . ?
O10 C7 C8 O11 -170.6(5) . . . . ?
C6 C7 C8 O11 -46.9(6) . . . . ?
O10 C7 C8 O12 10.1(6) . . . . ?
C6 C7 C8 O12 133.8(5) . . . . ?
O10 C7 C8D O12D -2(2) . . . . ?
C6 C7 C8D O12D 117(2) . . . . ?
O10 C7 C8D O11D 176.1(16) . . . . ?
C6 C7 C8D O11D -65.2(19) . . . . ?
